data_4113830
loop_
_publ_author_name
'Christian Cremer'
'Peter Burger'

_publ_contact_author_address
; 
'Anorg.-Chem Inst., University of Zuerich, Winterthurerstr. 190, 8057 Zuerich'
;
_publ_contact_author_email chburger@aci.unizh.ch
_publ_contact_author_fax '+41 1 635 6802'
_publ_contact_author_name 'Peter Burger*'
_publ_contact_author_phone '+41 1 635 4692'
_publ_section_title
;
 Magnetic Properties of Cationic Tungsten(IV) Half Sandwich Compounds:
 Experimental and Theoretical Study of a Solvent and Ligand Stabilized
 Singlet Ground State Leading to a Thermally Induced Singlet-Triplet Spin
 State Interconversion
;
_journal_name_full 'Journal of the American Chemical Society'
_journal_page_first 7664
_journal_page_last 7677
_journal_paper_doi 10.1021/ja028313c
_journal_volume 125
_journal_year 2003
_chemical_compound_source synthesis
_chemical_formula_sum 'C24 H32 Cl2 N2 O0.5 W'
_chemical_formula_weight 611.27
_chemical_name_systematic
; 
 ? 
;
_space_group_IT_number 2
_symmetry_space_group_name_Hall '-P 1'
_symmetry_space_group_name_H-M 'P -1'
_atom_sites_solution_hydrogens geom
_atom_sites_solution_primary direct
_atom_sites_solution_secondary difmap
_audit_creation_method SHELXL97
_cell_angle_alpha 102.84(3)
_cell_angle_beta 101.01(3)
_cell_angle_gamma 101.60(3)
_cell_formula_units_Z 2
_cell_length_a 8.369(2)
_cell_length_b 10.952(2)
_cell_length_c 13.977(3)
_cell_measurement_temperature 183(2)
_cell_volume 1185.7(5)
_computing_cell_refinement 'Stoe IPDS software'
_computing_data_collection 'Stoe IPDS software'
_computing_data_reduction 'Stoe IPDS software'
_computing_molecular_graphics 'Ortep32   (Farrugia, 2002)'
_computing_publication_material 'SHELXL-97 (Sheldrick, 1997)'
_computing_structure_refinement 'SHELXL-97 (Sheldrick, 1997)'
_computing_structure_solution 'SHELXS-97 (Sheldrick, 1997)'
_diffrn_ambient_temperature 183(2)
_diffrn_measurement_device 'Stoe IPDS'
_diffrn_measurement_method 'Image Plate'
_diffrn_radiation_monochromator graphite
_diffrn_radiation_source 'fine-focus sealed tube'
_diffrn_radiation_type MoK\a
_diffrn_radiation_wavelength 0.71073
_diffrn_reflns_av_R_equivalents 0.0484
_diffrn_reflns_av_sigmaI/netI 0.0457
_diffrn_reflns_limit_h_max 9
_diffrn_reflns_limit_h_min -9
_diffrn_reflns_limit_k_max 13
_diffrn_reflns_limit_k_min -13
_diffrn_reflns_limit_l_max 17
_diffrn_reflns_limit_l_min -16
_diffrn_reflns_number 10705
_diffrn_reflns_theta_max 25.78
_diffrn_reflns_theta_min 2.15
_exptl_absorpt_coefficient_mu 5.112
_exptl_absorpt_correction_type numerical
_exptl_crystal_colour violet
_exptl_crystal_density_diffrn 1.712
_exptl_crystal_description 'rect. parallelepiped'
_exptl_crystal_F_000 604
_exptl_crystal_size_max 0.3
_exptl_crystal_size_mid 0.2
_exptl_crystal_size_min 0.15
_refine_diff_density_max 1.156
_refine_diff_density_min -1.442
_refine_diff_density_rms 0.150
_refine_ls_extinction_method none
_refine_ls_goodness_of_fit_all 1.003
_refine_ls_goodness_of_fit_obs 1.042
_refine_ls_hydrogen_treatment riding
_refine_ls_matrix_type full
_refine_ls_number_parameters 260
_refine_ls_number_reflns 4177
_refine_ls_number_restraints 7
_refine_ls_restrained_S_all 1.026
_refine_ls_restrained_S_obs 1.045
_refine_ls_R_factor_all 0.0381
_refine_ls_R_factor_obs 0.0318
_refine_ls_shift/esd_max 0.000
_refine_ls_shift/esd_mean 0.000
_refine_ls_structure_factor_coef Fsqd
_refine_ls_weighting_details 'w=1/[\s^2^(Fo^2^)+(0.0569P)^2^+0.0000P] where P=(Fo^2^+2Fc^2^)/3'
_refine_ls_weighting_scheme calc
_refine_ls_wR_factor_all 0.0814
_refine_ls_wR_factor_obs 0.0776
_reflns_number_observed 3695
_reflns_number_total 4179
_reflns_observed_criterion >2sigma(I)
_cod_data_source_file ja028313c_2.cif
_cod_data_source_block 2-Me
_cod_depositor_comments
;
The following automatic conversions were performed:

'_refine_ls_weighting_scheme' value 'calc
w=1/[\s^2^(Fo^2^)+(0.0569P)^2^+0.0000P] where P=(Fo^2^+2Fc^2^)/3' was
changed to 'calc'. New tag '_refine_ls_weighting_details' was
created. The value of the new tag was set to
'w=1/[\s^2^(Fo^2^)+(0.0569P)^2^+0.0000P] where P=(Fo^2^+2Fc^2^)/3'.

Automatic conversion script
Id: cif_fix_values 3143 2015-03-26 13:38:13Z robertas 
;
_cod_original_cell_volume 1185.7(4)
_cod_original_formula_sum 'C24 H32 Cl2 N2 O0.50 W'
_cod_database_code 4113830

loop_
_symmetry_equiv_pos_as_xyz
'x, y, z'
'-x, -y, -z'

loop_
_atom_site_aniso_label
_atom_site_aniso_U_11
_atom_site_aniso_U_22
_atom_site_aniso_U_33
_atom_site_aniso_U_23
_atom_site_aniso_U_13
_atom_site_aniso_U_12
W1 0.01339(14) 0.01962(12) 0.02134(12) 0.00693(7) 0.00618(7) 0.00568(7)
Cl1 0.0212(8) 0.0367(7) 0.0343(7) 0.0114(5) 0.0142(5) 0.0164(5)
Cl2 0.0189(8) 0.0293(7) 0.0373(7) 0.0085(5) 0.0093(5) -0.0016(5)
N1 0.019(3) 0.015(2) 0.025(2) 0.007(2) 0.007(2) 0.005(2)
N2 0.016(2) 0.018(2) 0.023(2) 0.007(2) 0.005(2) -0.001(2)
C1 0.006(3) 0.037(3) 0.038(3) 0.014(2) -0.005(2) 0.001(2)
C2 0.017(3) 0.035(3) 0.029(3) 0.001(2) -0.004(2) 0.014(2)
C3 0.028(3) 0.032(3) 0.019(2) 0.013(2) 0.003(2) 0.014(2)
C4 0.016(3) 0.028(3) 0.035(3) 0.013(2) 0.003(2) 0.015(2)
C5 0.007(3) 0.047(3) 0.033(3) 0.012(2) 0.005(2) 0.015(2)
C6 0.024(4) 0.051(4) 0.091(6) 0.043(4) 0.004(4) 0.001(3)
C7 0.050(5) 0.045(4) 0.042(4) -0.010(3) -0.006(3) 0.024(3)
C8 0.042(5) 0.086(6) 0.037(4) 0.030(4) 0.013(3) 0.010(4)
C9 0.047(5) 0.030(3) 0.064(4) 0.011(3) -0.009(3) 0.014(3)
C10 0.022(4) 0.090(6) 0.043(4) 0.005(4) 0.017(3) 0.024(4)
C11 0.028(3) 0.023(3) 0.028(3) 0.007(2) 0.010(2) 0.012(2)
C12 0.027(3) 0.023(3) 0.035(3) 0.006(2) 0.007(2) 0.010(2)
C13 0.024(3) 0.020(3) 0.032(3) 0.010(2) 0.003(2) 0.005(2)
C14 0.022(3) 0.027(3) 0.028(3) 0.008(2) 0.007(2) 0.008(2)
C15 0.020(3) 0.018(2) 0.025(2) 0.011(2) 0.006(2) 0.008(2)
C16 0.048(5) 0.023(3) 0.042(3) 0.013(2) 0.013(3) 0.003(3)
C17 0.025(3) 0.019(2) 0.028(3) 0.005(2) 0.008(2) 0.002(2)
C18 0.028(3) 0.018(2) 0.035(3) 0.006(2) 0.011(2) 0.004(2)
C19 0.026(3) 0.025(3) 0.025(3) 0.003(2) 0.009(2) 0.003(2)
C20 0.021(3) 0.027(3) 0.027(3) 0.011(2) 0.005(2) 0.003(2)
C21 0.020(3) 0.018(2) 0.025(2) 0.010(2) 0.006(2) 0.005(2)
C22 0.062(5) 0.030(3) 0.033(3) 0.003(2) 0.026(3) 0.005(3)

loop_
_atom_site_label
_atom_site_type_symbol
_atom_site_fract_x
_atom_site_fract_y
_atom_site_fract_z
_atom_site_U_iso_or_equiv
_atom_site_thermal_displace_type
_atom_site_occupancy
_atom_site_calc_flag
_atom_site_refinement_flags
W1 W -0.36889(3) -0.09935(2) 0.229501(14) 0.01739(9) Uani 1 d .
Cl1 Cl -0.5558(2) 0.01625(13) 0.30097(10) 0.0280(3) Uani 1 d .
Cl2 Cl -0.6104(2) -0.28325(13) 0.19164(11) 0.0294(3) Uani 1 d .
N1 N -0.3162(6) 0.0599(4) 0.1681(3) 0.0189(9) Uani 1 d .
N2 N -0.3649(6) -0.1761(4) 0.0787(3) 0.0197(9) Uani 1 d .
C1 C -0.0871(7) -0.0123(6) 0.3272(4) 0.0285(12) Uani 1 d .
C2 C -0.1917(7) -0.0161(6) 0.3949(4) 0.0286(12) Uani 1 d .
C3 C -0.2796(7) -0.1471(5) 0.3784(4) 0.0247(11) Uani 1 d .
C4 C -0.2219(7) -0.2238(5) 0.3011(4) 0.0247(11) Uani 1 d .
C5 C -0.1046(7) -0.1390(6) 0.2701(4) 0.0274(12) Uani 1 d .
C6 C 0.0356(9) 0.1037(7) 0.3205(7) 0.054(2) Uani 1 d .
H6A H 0.1404(9) 0.1178(7) 0.3688(7) 0.080 Uiso 1 d R
H6B H 0.0535(9) 0.0888(7) 0.2535(7) 0.080 Uiso 1 d R
H6C H -0.0081(9) 0.1786(7) 0.3349(7) 0.080 Uiso 1 d R
C7 C -0.1979(10) 0.0960(7) 0.4766(5) 0.050(2) Uani 1 d .
H7A H -0.1108(10) 0.1078(7) 0.5361(5) 0.080 Uiso 1 d R
H7B H -0.1813(10) 0.1729(7) 0.4536(5) 0.080 Uiso 1 d R
H7C H -0.3056(10) 0.0794(7) 0.4925(5) 0.080 Uiso 1 d R
C8 C -0.3932(10) -0.1990(9) 0.4393(5) 0.054(2) Uani 1 d .
H8A H -0.3271(10) -0.2117(9) 0.4987(5) 0.080 Uiso 1 d R
H8B H -0.4564(10) -0.1378(9) 0.4591(5) 0.080 Uiso 1 d R
H8C H -0.4692(10) -0.2800(9) 0.3992(5) 0.080 Uiso 1 d R
C9 C -0.2579(10) -0.3694(6) 0.2733(6) 0.050(2) Uani 1 d .
H9A H -0.1744(10) -0.3946(6) 0.3167(6) 0.080 Uiso 1 d R
H9B H -0.3673(10) -0.4048(6) 0.2818(6) 0.080 Uiso 1 d R
H9C H -0.2550(10) -0.4014(6) 0.2041(6) 0.080 Uiso 1 d R
C10 C -0.0060(9) -0.1790(9) 0.1946(5) 0.051(2) Uani 1 d .
H10A H 0.0986(9) -0.1900(9) 0.2292(5) 0.080 Uiso 1 d R
H10B H -0.0695(9) -0.2591(9) 0.1461(5) 0.080 Uiso 1 d R
H10C H 0.0162(9) -0.1130(9) 0.1602(5) 0.080 Uiso 1 d R
C11 C -0.2839(8) 0.1848(5) 0.2240(4) 0.0252(12) Uani 1 d .
H11A H -0.3058(8) 0.2011(5) 0.2900(4) 0.080 Uiso 1 d R
C12 C -0.2206(8) 0.2876(5) 0.1904(4) 0.0281(12) Uani 1 d .
H12A H -0.1961(8) 0.3741(5) 0.2334(4) 0.080 Uiso 1 d R
C13 C -0.1913(7) 0.2684(5) 0.0923(4) 0.0260(12) Uani 1 d .
C14 C -0.2301(7) 0.1422(5) 0.0342(4) 0.0253(11) Uani 1 d .
H14A H -0.2161(7) 0.1248(5) -0.0337(4) 0.080 Uiso 1 d R
C15 C -0.2910(7) 0.0398(5) 0.0721(4) 0.0198(10) Uani 1 d .
C16 C -0.1164(9) 0.3804(6) 0.0566(5) 0.038(2) Uani 1 d .
H16A H -0.1053(9) 0.3495(6) -0.0111(5) 0.080 Uiso 1 d R
H16B H -0.1888(9) 0.4381(6) 0.0572(5) 0.080 Uiso 1 d R
H16C H -0.0075(9) 0.4255(6) 0.1005(5) 0.080 Uiso 1 d R
C17 C -0.3844(7) -0.3067(5) 0.0361(4) 0.0244(11) Uani 1 d .
H17A H -0.4127(7) -0.3659(5) 0.0752(4) 0.080 Uiso 1 d R
C18 C -0.3657(8) -0.3543(5) -0.0575(4) 0.0271(12) Uani 1 d .
H18A H -0.3785(8) -0.4457(5) -0.0826(4) 0.080 Uiso 1 d R
C19 C -0.3287(8) -0.2728(5) -0.1198(4) 0.0263(12) Uani 1 d .
C20 C -0.3067(7) -0.1420(5) -0.0777(4) 0.0250(11) Uani 1 d .
H20A H -0.2795(7) -0.0821(5) -0.1165(4) 0.080 Uiso 1 d R
C21 C -0.3221(7) -0.0949(5) 0.0204(4) 0.0199(10) Uani 1 d .
C22 C -0.3144(10) -0.3269(6) -0.2251(5) 0.042(2) Uani 1 d .
H22A H -0.2888(10) -0.2575(6) -0.2557(5) 0.080 Uiso 1 d R
H22B H -0.2258(10) -0.3706(6) -0.2223(5) 0.080 Uiso 1 d R
H22C H -0.4186(10) -0.3869(6) -0.2646(5) 0.080 Uiso 1 d R
O1 O 0.0691(25) 0.5083(20) -0.4647(13) 0.107(3) Uiso 0.50 d PD
C100 C 0.1506(31) 0.5108(32) -0.5459(19) 0.107(3) Uiso 0.50 d PD
H10D H 0.1353(31) 0.5789(32) -0.5769(19) 0.080 Uiso 0.50 d PR
H10E H 0.1081(31) 0.4285(32) -0.5958(19) 0.080 Uiso 0.50 d PR
C101 C 0.3257(28) 0.5444(27) -0.5016(20) 0.107(3) Uiso 0.50 d PD
H10F H 0.3959(28) 0.5441(27) -0.5484(20) 0.080 Uiso 0.50 d PR
H10G H 0.3614(28) 0.6261(27) -0.4509(20) 0.080 Uiso 0.50 d PR
H10H H 0.3343(28) 0.4760(27) -0.4697(20) 0.080 Uiso 0.50 d PR
C200 C -0.0952(34) 0.4613(31) -0.5005(21) 0.107(3) Uiso 0.50 d PD
H20B H -0.1370(34) 0.4082(31) -0.5690(21) 0.080 Uiso 0.50 d PR
H20C H -0.1034(34) 0.5478(31) -0.4992(21) 0.080 Uiso 0.50 d PR
C201 C -0.1773(34) 0.4634(29) -0.4137(20) 0.107(3) Uiso 0.50 d PD
H20D H -0.2932(34) 0.4624(29) -0.4371(20) 0.080 Uiso 0.50 d PR
H20E H -0.1682(34) 0.3770(29) -0.4156(20) 0.080 Uiso 0.50 d PR
H20F H -0.1344(34) 0.5175(29) -0.3454(20) 0.080 Uiso 0.50 d PR

loop_
_atom_type_symbol
_atom_type_description
_atom_type_scat_dispersion_real
_atom_type_scat_dispersion_imag
_atom_type_scat_source
C C 0.0033 0.0016 'International Tables Vol C Tables 4.2.6.8 and 6.1.1.4'
H H 0.0000 0.0000 'International Tables Vol C Tables 4.2.6.8 and 6.1.1.4'
N N 0.0061 0.0033 'International Tables Vol C Tables 4.2.6.8 and 6.1.1.4'
Cl Cl 0.1484 0.1585 'International Tables Vol C Tables 4.2.6.8 and 6.1.1.4'
W W -0.8490 6.8722 'International Tables Vol C Tables 4.2.6.8 and 6.1.1.4'
O O 0.0106 0.0060 'International Tables Vol C Tables 4.2.6.8 and 6.1.1.4'

loop_
_geom_angle_atom_site_label_1
_geom_angle_atom_site_label_2
_geom_angle_atom_site_label_3
_geom_angle
_geom_angle_site_symmetry_1
_geom_angle_site_symmetry_3
N2 W1 N1 73.5(2) . .
N2 W1 C4 98.0(2) . .
N1 W1 C4 137.2(2) . .
N2 W1 C3 134.6(2) . .
N1 W1 C3 137.2(2) . .
C4 W1 C3 36.7(2) . .
N2 W1 C5 85.2(2) . .
N1 W1 C5 101.6(2) . .
C4 W1 C5 35.6(2) . .
C3 W1 C5 59.9(2) . .
N2 W1 C2 141.9(2) . .
N1 W1 C2 101.7(2) . .
C4 W1 C2 59.3(2) . .
C3 W1 C2 35.5(2) . .
C5 W1 C2 58.3(2) . .
N2 W1 C1 108.3(2) . .
N1 W1 C1 83.8(2) . .
C4 W1 C1 58.6(2) . .
C3 W1 C1 58.9(2) . .
C5 W1 C1 34.7(2) . .
C2 W1 C1 34.6(2) . .
N2 W1 Cl1 131.21(13) . .
N1 W1 Cl1 83.17(12) . .
C4 W1 Cl1 126.8(2) . .
C3 W1 Cl1 91.01(15) . .
C5 W1 Cl1 142.18(14) . .
C2 W1 Cl1 83.92(14) . .
C1 W1 Cl1 111.0(2) . .
N2 W1 Cl2 83.70(12) . .
N1 W1 Cl2 133.37(13) . .
C4 W1 Cl2 85.1(2) . .
C3 W1 Cl2 87.1(2) . .
C5 W1 Cl2 116.6(2) . .
C2 W1 Cl2 120.4(2) . .
C1 W1 Cl2 142.62(15) . .
Cl1 W1 Cl2 82.32(5) . .
C11 N1 C15 117.2(4) . .
C11 N1 W1 122.7(3) . .
C15 N1 W1 119.5(3) . .
C21 N2 C17 116.2(4) . .
C21 N2 W1 120.2(3) . .
C17 N2 W1 123.2(3) . .
C5 C1 C2 108.8(5) . .
C5 C1 C6 123.7(6) . .
C2 C1 C6 127.3(6) . .
C5 C1 W1 71.0(3) . .
C2 C1 W1 72.4(3) . .
C6 C1 W1 126.5(4) . .
C1 C2 C3 108.1(5) . .
C1 C2 C7 126.2(6) . .
C3 C2 C7 125.5(6) . .
C1 C2 W1 73.0(3) . .
C3 C2 W1 69.1(3) . .
C7 C2 W1 127.7(4) . .
C2 C3 C4 107.0(5) . .
C2 C3 C8 126.9(6) . .
C4 C3 C8 125.7(6) . .
C2 C3 W1 75.3(3) . .
C4 C3 W1 71.4(3) . .
C8 C3 W1 124.9(4) . .
C5 C4 C3 107.9(5) . .
C5 C4 C9 126.5(6) . .
C3 C4 C9 124.8(6) . .
C5 C4 W1 74.2(3) . .
C3 C4 W1 71.9(3) . .
C9 C4 W1 128.0(4) . .
C1 C5 C4 108.2(5) . .
C1 C5 C10 126.0(6) . .
C4 C5 C10 125.7(6) . .
C1 C5 W1 74.3(3) . .
C4 C5 W1 70.2(3) . .
C10 C5 W1 124.7(4) . .
N1 C11 C12 122.7(5) . .
C11 C12 C13 120.7(5) . .
C14 C13 C12 116.7(5) . .
C14 C13 C16 122.5(5) . .
C12 C13 C16 120.8(5) . .
C13 C14 C15 120.9(5) . .
N1 C15 C14 121.8(4) . .
N1 C15 C21 113.2(4) . .
C14 C15 C21 124.9(5) . .
C18 C17 N2 123.1(5) . .
C17 C18 C19 121.3(5) . .
C20 C19 C18 116.1(5) . .
C20 C19 C22 122.9(5) . .
C18 C19 C22 121.0(5) . .
C19 C20 C21 121.4(5) . .
N2 C21 C20 121.8(4) . .
N2 C21 C15 113.3(4) . .
C20 C21 C15 124.9(5) . .
C200 O1 O1 74.8(35) 2_564 2_564
C200 O1 C200 105.2(37) 2_564 .
O1 O1 C200 30.4(14) 2_564 .
C200 O1 C100 29.8(34) 2_564 .
O1 O1 C100 84.1(19) 2_564 .
C200 O1 C100 110.6(17) . .
C200 O1 C100 119.1(42) 2_564 2_564
O1 O1 C100 50.5(15) 2_564 2_564
C200 O1 C100 27.1(14) . 2_564
C100 O1 C100 134.7(13) . 2_564
C201 C100 C200 132.8(60) 2_564 2_564
C201 C100 C101 83.4(35) 2_564 .
C200 C100 C101 110.3(36) 2_564 .
C201 C100 O1 155.1(49) 2_564 .
C200 C100 O1 22.4(26) 2_564 .
C101 C100 O1 106.4(19) . .
C201 C100 O1 120.0(41) 2_564 2_564
C200 C100 O1 41.9(24) 2_564 2_564
C101 C100 O1 151.2(21) . 2_564
O1 C100 O1 45.3(13) . 2_564
C100 C101 C201 28.8(13) . 2_564
C100 C101 C200 26.1(14) . 2_564
C201 C101 C200 50.1(14) 2_564 2_564
O1 C200 C100 127.8(57) 2_564 2_564
O1 C200 O1 74.8(37) 2_564 .
C100 C200 O1 111.0(35) 2_564 .
O1 C200 C201 148.8(47) 2_564 .
C100 C200 C201 21.1(28) 2_564 .
O1 C200 C201 109.3(21) . .
O1 C200 C200 50.9(27) 2_564 2_564
C100 C200 C200 123.1(44) 2_564 2_564
O1 C200 C200 24.0(14) . 2_564
C201 C200 C200 128.7(30) . 2_564
O1 C200 C101 112.7(43) 2_564 2_564
C100 C200 C101 43.6(26) 2_564 2_564
O1 C200 C101 153.5(21) . 2_564
C201 C200 C101 50.8(14) . 2_564
C200 C200 C101 151.8(33) 2_564 2_564
C100 C201 C200 26.1(34) 2_564 .
C100 C201 C101 67.8(33) 2_564 2_564
C200 C201 C101 79.1(19) . 2_564

loop_
_geom_bond_atom_site_label_1
_geom_bond_atom_site_label_2
_geom_bond_distance
_geom_bond_site_symmetry_2
W1 N2 2.098(4) .
W1 N1 2.115(4) .
W1 C4 2.276(5) .
W1 C3 2.283(5) .
W1 C5 2.328(5) .
W1 C2 2.363(5) .
W1 C1 2.371(5) .
W1 Cl1 2.4246(15) .
W1 Cl2 2.429(2) .
N1 C11 1.361(6) .
N1 C15 1.374(7) .
N2 C21 1.373(6) .
N2 C17 1.385(6) .
C1 C5 1.402(8) .
C1 C2 1.408(9) .
C1 C6 1.497(8) .
C2 C3 1.420(8) .
C2 C7 1.497(8) .
C3 C4 1.437(8) .
C3 C8 1.503(9) .
C4 C5 1.410(8) .
C4 C9 1.507(8) .
C5 C10 1.503(8) .
C11 C12 1.364(8) .
C12 C13 1.416(8) .
C13 C14 1.376(7) .
C13 C16 1.494(8) .
C14 C15 1.391(7) .
C15 C21 1.437(7) .
C17 C18 1.348(8) .
C18 C19 1.410(8) .
C19 C20 1.382(8) .
C19 C22 1.496(7) .
C20 C21 1.394(7) .
O1 C200 0.69(3) 2_564
O1 O1 1.32(4) 2_564
O1 C200 1.32(2) .
O1 C100 1.43(2) .
O1 C100 1.85(4) 2_564
C100 C201 0.74(3) 2_564
C100 C200 0.90(3) 2_564
C100 C101 1.41(2) .
C100 O1 1.85(4) 2_564
C101 C201 1.52(4) 2_564
C101 C200 1.92(4) 2_564
C200 O1 0.69(3) 2_564
C200 C100 0.90(3) 2_564
C200 C201 1.50(2) .
C200 C200 1.64(5) 2_564
C200 C101 1.92(4) 2_564
C201 C100 0.74(3) 2_564
C201 C101 1.52(4) 2_564
